data_4083185
loop_
_publ_author_name
'Athukorala Arachchige, Kasun S.'
'Sanz Camacho, Paula'
'Ray, Matthew J.'
'Chalmers, Brian A.'
'Knight, Fergus R.'
'Ashbrook, Sharon E.'
'B\"uhl, Michael'
'Kilian, Petr'
'Slawin, Alexandra M. Z.'
'Woollins, J. Derek'

_publ_section_title
;
 Sterically Restricted Tin Phosphines, Stabilized by Weak Intramolecular
 Donor--Acceptor Interactions
;
_journal_issue 10
_journal_name_full Organometallics
_journal_page_first 2424
_journal_paper_doi 10.1021/om500289b
_journal_volume 33
_journal_year 2014
_chemical_formula_moiety 'C26 H40 Cl P Sn'
_chemical_formula_sum 'C26 H40 Cl P Sn'
_chemical_formula_weight 537.72
_space_group_IT_number 61
_symmetry_cell_setting orthorhombic
_symmetry_Int_Tables_number 61
_symmetry_space_group_name_Hall '-P 2ac 2ab'
_symmetry_space_group_name_H-M 'P b c a'
_atom_sites_solution_hydrogens geom
_atom_sites_solution_primary direct
_atom_sites_solution_secondary difmap
_cell_angle_alpha 90.0000
_cell_angle_beta 90.0000
_cell_angle_gamma 90.0000
_cell_formula_units_Z 8
_cell_length_a 14.1031(10)
_cell_length_b 18.6970(13)
_cell_length_c 20.0260(14)
_cell_measurement_reflns_used 17738
_cell_measurement_temperature 93
_cell_measurement_theta_max 25.40
_cell_measurement_theta_min 2.20
_cell_volume 5280.6(6)
_computing_cell_refinement 'CrystalClear-SM Expert 3.1 b27'
_computing_data_collection 'CrystalClear-SM Expert 3.1 b27 (Rigaku, 20112)'
_computing_data_reduction 'CrystalClear-SM Expert 3.1 b27'
_computing_molecular_graphics 'CrystalStructure 4.1'
_computing_publication_material 'CrystalStructure 4.1 (Rigaku, 2013)'
_computing_structure_refinement 'SHELXL-2013 (Sheldrick, 2013)'
_computing_structure_solution SIR97
_diffrn_ambient_temperature 93
_diffrn_detector_area_resol_mean 7.314
_diffrn_measured_fraction_theta_full 0.989
_diffrn_measured_fraction_theta_max 0.989
_diffrn_measurement_device_type 'Rigaku Mercury70'
_diffrn_measurement_method \w
_diffrn_radiation_type 'Mo K\a'
_diffrn_radiation_wavelength 0.71075
_diffrn_reflns_av_R_equivalents 0.0771
_diffrn_reflns_limit_h_max 16
_diffrn_reflns_limit_h_min -15
_diffrn_reflns_limit_k_max 22
_diffrn_reflns_limit_k_min -19
_diffrn_reflns_limit_l_max 23
_diffrn_reflns_limit_l_min -19
_diffrn_reflns_number 31494
_diffrn_reflns_theta_full 25.00
_diffrn_reflns_theta_max 25.00
_diffrn_reflns_theta_min 2.18
_diffrn_standards_number 0
_exptl_absorpt_coefficient_mu 1.139
_exptl_absorpt_correction_T_max 0.966
_exptl_absorpt_correction_T_min 0.801
_exptl_absorpt_correction_type multi-scan
_exptl_absorpt_process_details 'REQAB (Rigaku, 1998)'
_exptl_crystal_colour colorless
_exptl_crystal_density_diffrn 1.353
_exptl_crystal_density_method 'not measured'
_exptl_crystal_description prism
_exptl_crystal_F_000 2224.00
_exptl_crystal_size_max 0.090
_exptl_crystal_size_mid 0.060
_exptl_crystal_size_min 0.030
_refine_diff_density_max 0.58
_refine_diff_density_min -0.35
_refine_ls_extinction_method none
_refine_ls_goodness_of_fit_ref 0.901
_refine_ls_hydrogen_treatment constr
_refine_ls_number_parameters 262
_refine_ls_number_reflns 4606
_refine_ls_number_restraints 0
_refine_ls_R_factor_gt 0.0321
_refine_ls_shift/su_max 0.000
_refine_ls_structure_factor_coef Fsqd
_refine_ls_weighting_details 'w = 1/[\s^2^(Fo^2^)+(0.0266P)^2^+6.3607P] where P=(Fo^2^+2Fc^2^)/3'
_refine_ls_weighting_scheme calc
_refine_ls_wR_factor_ref 0.0723
_reflns_number_gt 3192
_reflns_number_total 4606
_reflns_threshold_expression F^2^>2.0\s(F^2^)
_cod_data_source_file om500289b_si_002.cif
_cod_data_source_block KAAS-43
_cod_depositor_comments 'Adding full bibliography for 4083182--4083185.cif.'
_cod_database_code 4083185

loop_
_symmetry_equiv_pos_site_id
_symmetry_equiv_pos_as_xyz
1 +X,+Y,+Z
2 1/2-X,1/2+Y,+Z
3 +X,1/2-Y,1/2+Z
4 1/2-X,-Y,1/2+Z
5 -X,-Y,-Z
6 1/2+X,1/2-Y,-Z
7 -X,1/2+Y,1/2-Z
8 1/2+X,+Y,1/2-Z

loop_
_atom_site_label
_atom_site_type_symbol
_atom_site_fract_x
_atom_site_fract_y
_atom_site_fract_z
_atom_site_U_iso_or_equiv
_atom_site_adp_type
_atom_site_occupancy
_atom_site_site_symmetry_multiplicity
_atom_site_site_symmetry_order
_atom_site_calc_flag
_atom_site_refinement_flags
Sn1 Sn -0.06838(2) 0.24697(2) 0.35362(2) 0.02351(8) Uani 1 8 0 d .
Cl1 Cl -0.22424(6) 0.20637(5) 0.30365(5) 0.0328(2) Uani 1 8 0 d .
P1 P 0.10296(6) 0.27702(5) 0.42588(5) 0.0254(2) Uani 1 8 0 d .
C1 C -0.0649(2) 0.16463(17) 0.42965(17) 0.0218(7) Uani 1 8 0 d .
C2 C -0.1303(2) 0.10876(18) 0.42871(18) 0.0261(8) Uani 1 8 0 d .
C3 C -0.1377(2) 0.05616(19) 0.47945(18) 0.0279(8) Uani 1 8 0 d .
C4 C -0.0801(2) 0.06128(17) 0.53427(17) 0.0241(8) Uani 1 8 0 d .
C5 C -0.0137(2) 0.11825(17) 0.53719(17) 0.0223(8) Uani 1 8 0 d .
C6 C 0.0368(2) 0.11836(19) 0.59763(16) 0.0246(8) Uani 1 8 0 d .
C7 C 0.1034(3) 0.17088(19) 0.60804(18) 0.0283(8) Uani 1 8 0 d .
C8 C 0.1214(2) 0.22050(19) 0.55651(17) 0.0265(8) Uani 1 8 0 d .
C9 C 0.0729(2) 0.22019(18) 0.49624(17) 0.0238(8) Uani 1 8 0 d .
C10 C -0.0018(2) 0.16858(17) 0.48553(16) 0.0208(7) Uani 1 8 0 d .
C11 C -0.0713(3) 0.01737(19) 0.59755(17) 0.0306(9) Uani 1 8 0 d .
C12 C 0.0029(3) 0.05738(19) 0.64089(18) 0.0336(9) Uani 1 8 0 d .
C13 C -0.1300(3) 0.34917(19) 0.37859(18) 0.0308(9) Uani 1 8 0 d .
C14 C -0.1600(3) 0.39129(19) 0.31709(18) 0.0315(9) Uani 1 8 0 d .
C15 C -0.2098(3) 0.46161(19) 0.33291(18) 0.0328(9) Uani 1 8 0 d .
C16 C -0.2449(3) 0.4993(2) 0.2704(2) 0.0503(11) Uani 1 8 0 d .
C17 C 0.0085(3) 0.2445(2) 0.26034(17) 0.0343(9) Uani 1 8 0 d .
C18 C -0.0191(3) 0.1865(2) 0.21112(19) 0.0382(10) Uani 1 8 0 d .
C19 C 0.0008(3) 0.1121(2) 0.2355(2) 0.0441(11) Uani 1 8 0 d .
C20 C -0.0310(3) 0.0546(2) 0.1856(2) 0.0515(12) Uani 1 8 0 d .
C21 C 0.1429(3) 0.36374(19) 0.46066(19) 0.0340(9) Uani 1 8 0 d .
C22 C 0.1699(3) 0.4120(2) 0.4021(2) 0.0540(13) Uani 1 8 0 d .
C23 C 0.0695(3) 0.3981(2) 0.5062(2) 0.0520(12) Uani 1 8 0 d .
C24 C 0.2120(2) 0.23551(19) 0.39048(18) 0.0320(9) Uani 1 8 0 d .
C25 C 0.1946(3) 0.1558(2) 0.3773(2) 0.0384(10) Uani 1 8 0 d .
C26 C 0.3017(2) 0.2446(2) 0.4332(2) 0.0435(10) Uani 1 8 0 d .
H2 H -0.17239 0.10571 0.39181 0.0314 Uiso 1 8 0 calc R
H3 H -0.18192 0.01805 0.47547 0.0335 Uiso 1 8 0 calc R
H7 H 0.13667 0.1737 0.6492 0.0340 Uiso 1 8 0 calc R
H8 H 0.16893 0.25574 0.5634 0.0318 Uiso 1 8 0 calc R
H11A H -0.04953 -0.03174 0.58725 0.0367 Uiso 1 8 0 calc R
H11B H -0.13303 0.01454 0.62098 0.0367 Uiso 1 8 0 calc R
H12A H -0.02634 0.07559 0.68247 0.0403 Uiso 1 8 0 calc R
H12B H 0.05623 0.02533 0.65274 0.0403 Uiso 1 8 0 calc R
H13A H -0.18603 0.34141 0.40749 0.0370 Uiso 1 8 0 calc R
H13B H -0.08329 0.37758 0.40424 0.0370 Uiso 1 8 0 calc R
H14A H -0.10307 0.40154 0.2898 0.0377 Uiso 1 8 0 calc R
H14B H -0.20301 0.36124 0.28991 0.0377 Uiso 1 8 0 calc R
H15A H -0.2643 0.45207 0.36276 0.0394 Uiso 1 8 0 calc R
H15B H -0.1653 0.49345 0.35696 0.0394 Uiso 1 8 0 calc R
H16A H -0.28951 0.46821 0.24671 0.0603 Uiso 1 8 0 calc R
H16B H -0.19091 0.51018 0.24133 0.0603 Uiso 1 8 0 calc R
H16C H -0.27683 0.54387 0.28299 0.0603 Uiso 1 8 0 calc R
H17A H 0.00037 0.29139 0.23813 0.0411 Uiso 1 8 0 calc R
H17B H 0.0768 0.23901 0.2706 0.0411 Uiso 1 8 0 calc R
H18A H -0.08771 0.19083 0.20131 0.0458 Uiso 1 8 0 calc R
H18B H 0.01574 0.19437 0.16885 0.0458 Uiso 1 8 0 calc R
H19A H -0.03248 0.10444 0.27843 0.0529 Uiso 1 8 0 calc R
H19B H 0.06964 0.10692 0.24368 0.0529 Uiso 1 8 0 calc R
H20A H 0.00393 0.06039 0.14365 0.0617 Uiso 1 8 0 calc R
H20B H -0.09913 0.05952 0.17709 0.0617 Uiso 1 8 0 calc R
H20C H -0.01814 0.00707 0.2042 0.0617 Uiso 1 8 0 calc R
H21 H 0.20136 0.35481 0.48766 0.0408 Uiso 1 8 0 calc R
H22A H 0.19626 0.45695 0.41921 0.0647 Uiso 1 8 0 calc R
H22B H 0.11341 0.42223 0.37528 0.0647 Uiso 1 8 0 calc R
H22C H 0.21736 0.38791 0.37438 0.0647 Uiso 1 8 0 calc R
H23A H 0.01193 0.40853 0.48052 0.0623 Uiso 1 8 0 calc R
H23B H 0.0951 0.44271 0.52453 0.0623 Uiso 1 8 0 calc R
H23C H 0.05415 0.36532 0.54277 0.0623 Uiso 1 8 0 calc R
H24 H 0.22437 0.25878 0.34637 0.0384 Uiso 1 8 0 calc R
H25A H 0.18879 0.13048 0.41999 0.0461 Uiso 1 8 0 calc R
H25B H 0.24786 0.13601 0.35195 0.0461 Uiso 1 8 0 calc R
H25C H 0.1359 0.14998 0.35167 0.0461 Uiso 1 8 0 calc R
H26A H 0.35608 0.22397 0.40962 0.0522 Uiso 1 8 0 calc R
H26B H 0.29307 0.22009 0.47599 0.0522 Uiso 1 8 0 calc R
H26C H 0.31304 0.29562 0.44113 0.0522 Uiso 1 8 0 calc R

loop_
_atom_site_aniso_label
_atom_site_aniso_U_11
_atom_site_aniso_U_22
_atom_site_aniso_U_33
_atom_site_aniso_U_12
_atom_site_aniso_U_13
_atom_site_aniso_U_23
Sn1 0.02571(14) 0.02361(13) 0.02120(13) 0.00077(11) -0.00020(10) 0.00203(11)
Cl1 0.0316(5) 0.0331(5) 0.0338(5) -0.0018(4) -0.0077(4) 0.0000(4)
P1 0.0257(5) 0.0258(5) 0.0246(5) -0.0038(4) -0.0018(4) 0.0024(4)
C1 0.0193(18) 0.0264(19) 0.0197(19) 0.0028(15) 0.0015(15) 0.0004(14)
C2 0.025(2) 0.027(2) 0.026(2) 0.0002(15) 0.0004(16) -0.0007(16)
C3 0.025(2) 0.027(2) 0.032(2) -0.0049(15) 0.0062(17) 0.0008(16)
C4 0.026(2) 0.0203(18) 0.026(2) 0.0038(14) 0.0071(16) -0.0009(14)
C5 0.0230(19) 0.0175(18) 0.026(2) 0.0050(14) 0.0061(15) -0.0019(15)
C6 0.0276(19) 0.025(2) 0.0212(19) 0.0089(15) 0.0043(15) 0.0005(15)
C7 0.031(2) 0.031(2) 0.022(2) 0.0061(16) -0.0022(16) 0.0011(16)
C8 0.025(2) 0.029(2) 0.025(2) -0.0034(15) 0.0017(16) -0.0032(16)
C9 0.0228(19) 0.0229(17) 0.026(2) 0.0011(15) 0.0042(15) -0.0001(14)
C10 0.0208(18) 0.0215(18) 0.0203(19) 0.0031(14) 0.0049(14) -0.0001(14)
C11 0.034(2) 0.028(2) 0.030(2) 0.0011(17) 0.0097(17) 0.0062(16)
C12 0.045(2) 0.033(2) 0.023(2) 0.0025(17) 0.0039(18) 0.0100(17)
C13 0.029(2) 0.032(2) 0.031(2) 0.0055(16) -0.0042(16) -0.0047(17)
C14 0.035(2) 0.030(2) 0.030(2) 0.0027(17) 0.0058(17) 0.0018(17)
C15 0.035(2) 0.029(2) 0.034(2) 0.0040(17) -0.0015(17) -0.0023(17)
C16 0.074(3) 0.033(2) 0.044(2) 0.013(2) 0.000(2) -0.001(2)
C17 0.040(2) 0.037(2) 0.026(2) 0.0014(18) 0.0044(16) 0.0032(19)
C18 0.045(2) 0.044(3) 0.025(2) -0.0005(19) 0.0058(18) 0.0011(18)
C19 0.053(3) 0.040(3) 0.039(3) -0.003(2) -0.003(2) -0.000(2)
C20 0.058(3) 0.041(3) 0.055(3) -0.001(2) 0.007(2) -0.004(2)
C21 0.036(2) 0.027(2) 0.039(2) -0.0076(17) -0.0078(18) 0.0003(17)
C22 0.068(3) 0.036(3) 0.058(3) -0.021(2) -0.015(2) 0.015(2)
C23 0.058(3) 0.036(3) 0.061(3) -0.001(2) -0.010(2) -0.015(2)
C24 0.027(2) 0.038(2) 0.031(2) -0.0034(16) 0.0041(16) 0.0019(17)
C25 0.031(2) 0.042(3) 0.043(3) 0.0040(18) 0.0011(18) -0.0030(19)
C26 0.028(2) 0.062(3) 0.040(2) -0.000(2) 0.0019(18) -0.008(2)

loop_
_atom_type_symbol
_atom_type_description
_atom_type_scat_dispersion_real
_atom_type_scat_dispersion_imag
_atom_type_scat_source
C C 0.0033 0.0016
;
International Tables for Crystallography
(1992, Vol. C, Tables 4.2.6.8 and 6.1.1.4)
;
H H 0.0000 0.0000
;
International Tables for Crystallography
(1992, Vol. C, Table 6.1.1.4)
;
Cl Cl 0.1484 0.1585
;
International Tables for Crystallography
(1992, Vol. C, Tables 4.2.6.8 and 6.1.1.4)
;
P P 0.1023 0.0942
;
International Tables for Crystallography
(1992, Vol. C, Tables 4.2.6.8 and 6.1.1.4)
;
Sn Sn -0.6537 1.4246
;
International Tables for Crystallography
(1992, Vol. C, Tables 4.2.6.8 and 6.1.1.4)
;

loop_
_geom_angle_atom_site_label_1
_geom_angle_atom_site_label_2
_geom_angle_atom_site_label_3
_geom_angle
_geom_angle_publ_flag
Cl1 Sn1 P1 171.23(3) yes
Cl1 Sn1 C1 94.84(9) yes
Cl1 Sn1 C13 90.42(10) yes
Cl1 Sn1 C17 95.02(10) yes
P1 Sn1 C1 76.45(9) yes
P1 Sn1 C13 92.80(10) yes
P1 Sn1 C17 91.01(10) yes
C1 Sn1 C13 118.40(13) yes
C1 Sn1 C17 125.54(13) yes
C13 Sn1 C17 114.93(14) yes
Sn1 P1 C9 94.60(11) yes
Sn1 P1 C21 128.06(12) yes
Sn1 P1 C24 114.91(12) yes
C9 P1 C21 106.95(17) yes
C9 P1 C24 104.14(16) yes
C21 P1 C24 104.89(16) yes
Sn1 C1 C2 120.6(2) yes
Sn1 C1 C10 121.8(2) yes
C2 C1 C10 117.4(3) yes
C1 C2 C3 124.0(3) yes
C2 C3 C4 118.8(3) yes
C3 C4 C5 118.5(3) yes
C3 C4 C11 132.9(3) yes
C5 C4 C11 108.6(3) yes
C4 C5 C6 111.8(3) yes
C4 C5 C10 123.4(3) yes
C6 C5 C10 124.8(3) yes
C5 C6 C7 118.6(3) yes
C5 C6 C12 109.5(3) yes
C7 C6 C12 132.0(3) yes
C6 C7 C8 118.8(3) yes
C7 C8 C9 123.0(3) yes
P1 C9 C8 123.9(3) yes
P1 C9 C10 116.5(2) yes
C8 C9 C10 119.4(3) yes
C1 C10 C5 117.7(3) yes
C1 C10 C9 127.1(3) yes
C5 C10 C9 115.1(3) yes
C4 C11 C12 105.2(3) yes
C6 C12 C11 104.9(3) yes
Sn1 C13 C14 112.5(2) yes
C13 C14 C15 114.0(3) yes
C14 C15 C16 112.3(3) yes
Sn1 C17 C18 116.6(3) yes
C17 C18 C19 113.8(3) yes
C18 C19 C20 112.6(3) yes
P1 C21 C22 107.7(3) yes
P1 C21 C23 112.8(3) yes
C22 C21 C23 112.3(3) yes
P1 C24 C25 109.8(2) yes
P1 C24 C26 114.9(3) yes
C25 C24 C26 109.6(3) yes
C1 C2 H2 117.993 no
C3 C2 H2 117.987 no
C2 C3 H3 120.582 no
C4 C3 H3 120.601 no
C6 C7 H7 120.587 no
C8 C7 H7 120.605 no
C7 C8 H8 118.488 no
C9 C8 H8 118.496 no
C4 C11 H11A 110.712 no
C4 C11 H11B 110.714 no
C12 C11 H11A 110.714 no
C12 C11 H11B 110.721 no
H11A C11 H11B 108.798 no
C6 C12 H12A 110.786 no
C6 C12 H12B 110.783 no
C11 C12 H12A 110.764 no
C11 C12 H12B 110.767 no
H12A C12 H12B 108.858 no
Sn1 C13 H13A 109.093 no
Sn1 C13 H13B 109.102 no
C14 C13 H13A 109.095 no
C14 C13 H13B 109.100 no
H13A C13 H13B 107.844 no
C13 C14 H14A 108.756 no
C13 C14 H14B 108.759 no
C15 C14 H14A 108.752 no
C15 C14 H14B 108.764 no
H14A C14 H14B 107.656 no
C14 C15 H15A 109.142 no
C14 C15 H15B 109.143 no
C16 C15 H15A 109.149 no
C16 C15 H15B 109.154 no
H15A C15 H15B 107.863 no
C15 C16 H16A 109.471 no
C15 C16 H16B 109.469 no
C15 C16 H16C 109.459 no
H16A C16 H16B 109.481 no
H16A C16 H16C 109.471 no
H16B C16 H16C 109.476 no
Sn1 C17 H17A 108.136 no
Sn1 C17 H17B 108.121 no
C18 C17 H17A 108.140 no
C18 C17 H17B 108.128 no
H17A C17 H17B 107.321 no
C17 C18 H18A 108.787 no
C17 C18 H18B 108.792 no
C19 C18 H18A 108.805 no
C19 C18 H18B 108.802 no
H18A C18 H18B 107.674 no
C18 C19 H19A 109.088 no
C18 C19 H19B 109.090 no
C20 C19 H19A 109.076 no
C20 C19 H19B 109.079 no
H19A C19 H19B 107.838 no
C19 C20 H20A 109.474 no
C19 C20 H20B 109.473 no
C19 C20 H20C 109.469 no
H20A C20 H20B 109.477 no
H20A C20 H20C 109.462 no
H20B C20 H20C 109.473 no
P1 C21 H21 107.928 no
C22 C21 H21 107.928 no
C23 C21 H21 107.920 no
C21 C22 H22A 109.483 no
C21 C22 H22B 109.467 no
C21 C22 H22C 109.468 no
H22A C22 H22B 109.471 no
H22A C22 H22C 109.466 no
H22B C22 H22C 109.472 no
C21 C23 H23A 109.469 no
C21 C23 H23B 109.467 no
C21 C23 H23C 109.470 no
H23A C23 H23B 109.481 no
H23A C23 H23C 109.476 no
H23B C23 H23C 109.463 no
P1 C24 H24 107.407 no
C25 C24 H24 107.414 no
C26 C24 H24 107.427 no
C24 C25 H25A 109.478 no
C24 C25 H25B 109.469 no
C24 C25 H25C 109.476 no
H25A C25 H25B 109.468 no
H25A C25 H25C 109.469 no
H25B C25 H25C 109.467 no
C24 C26 H26A 109.468 no
C24 C26 H26B 109.471 no
C24 C26 H26C 109.467 no
H26A C26 H26B 109.482 no
H26A C26 H26C 109.471 no
H26B C26 H26C 109.468 no

loop_
_geom_bond_atom_site_label_1
_geom_bond_atom_site_label_2
_geom_bond_distance
_geom_bond_publ_flag
Sn1 Cl1 2.5317(9) yes
Sn1 P1 2.8721(10) yes
Sn1 C1 2.166(3) yes
Sn1 C13 2.158(4) yes
Sn1 C17 2.160(3) yes
P1 C9 1.815(4) yes
P1 C21 1.852(4) yes
P1 C24 1.862(4) yes
C1 C2 1.393(5) yes
C1 C10 1.432(5) yes
C2 C3 1.418(5) yes
C3 C4 1.369(5) yes
C4 C5 1.419(5) yes
C4 C11 1.515(5) yes
C5 C6 1.404(5) yes
C5 C10 1.409(5) yes
C6 C7 1.375(5) yes
C6 C12 1.509(5) yes
C7 C8 1.411(5) yes
C8 C9 1.387(5) yes
C9 C10 1.444(5) yes
C11 C12 1.553(5) yes
C13 C14 1.522(5) yes
C14 C15 1.524(5) yes
C15 C16 1.519(5) yes
C17 C18 1.516(5) yes
C18 C19 1.502(6) yes
C19 C20 1.534(6) yes
C21 C22 1.528(6) yes
C21 C23 1.522(6) yes
C24 C25 1.533(5) yes
C24 C26 1.536(5) yes
C2 H2 0.950 no
C3 H3 0.950 no
C7 H7 0.950 no
C8 H8 0.950 no
C11 H11A 0.990 no
C11 H11B 0.990 no
C12 H12A 0.990 no
C12 H12B 0.990 no
C13 H13A 0.990 no
C13 H13B 0.990 no
C14 H14A 0.990 no
C14 H14B 0.990 no
C15 H15A 0.990 no
C15 H15B 0.990 no
C16 H16A 0.980 no
C16 H16B 0.980 no
C16 H16C 0.980 no
C17 H17A 0.990 no
C17 H17B 0.990 no
C18 H18A 0.990 no
C18 H18B 0.990 no
C19 H19A 0.990 no
C19 H19B 0.990 no
C20 H20A 0.980 no
C20 H20B 0.980 no
C20 H20C 0.980 no
C21 H21 1.000 no
C22 H22A 0.980 no
C22 H22B 0.980 no
C22 H22C 0.980 no
C23 H23A 0.980 no
C23 H23B 0.980 no
C23 H23C 0.980 no
C24 H24 1.000 no
C25 H25A 0.980 no
C25 H25B 0.980 no
C25 H25C 0.980 no
C26 H26A 0.980 no
C26 H26B 0.980 no
C26 H26C 0.980 no

loop_
_geom_contact_atom_site_label_1
_geom_contact_atom_site_label_2
_geom_contact_distance
_geom_contact_publ_flag
_geom_contact_site_symmetry_2
Sn1 C19 3.593(4) no .
Cl1 C2 3.370(4) no .
Cl1 C14 3.584(4) no .
Cl1 C18 3.455(4) no .
C1 C4 2.858(5) no .
C2 C5 2.730(5) no .
C3 C10 2.848(5) no .
C5 C8 2.727(5) no .
C6 C9 2.830(5) no .
C7 C10 2.867(5) no .
C8 C21 3.309(5) no .
C8 C23 3.547(6) no .
C8 C24 3.573(5) no .
C8 C26 3.573(5) no .
C9 C23 3.333(5) no .
C9 C25 3.172(5) no .
C9 C26 3.494(5) no .
C10 C25 3.524(5) no .
C21 C26 3.206(5) no .
C22 C24 3.362(6) no .
C4 C4 3.499(5) no 5_556
Sn1 H2 3.1164 no .
Sn1 H14A 3.1976 no .
Sn1 H14B 3.1301 no .
Sn1 H18A 3.2372 no .
Sn1 H19A 3.1025 no .
Sn1 H25C 3.4044 no .
Cl1 H2 2.6821 no .
Cl1 H13A 3.3150 no .
Cl1 H14B 2.9240 no .
Cl1 H18A 2.8271 no .
Cl1 H19A 3.3468 no .
P1 H8 2.9340 no .
P1 H13B 3.2592 no .
P1 H17B 3.2111 no .
P1 H22B 2.9017 no .
P1 H22C 2.8223 no .
P1 H23A 2.9818 no .
P1 H23C 2.9460 no .
P1 H25A 2.9977 no .
P1 H25C 2.8401 no .
P1 H26B 3.0543 no .
P1 H26C 2.9987 no .
C1 H3 3.3281 no .
C1 H19A 3.2629 no .
C1 H25C 3.2455 no .
C2 H19A 3.3113 no .
C3 H11A 2.9847 no .
C3 H11B 2.9399 no .
C4 H2 3.2439 no .
C4 H12A 3.0749 no .
C4 H12B 3.1269 no .
C5 H3 3.2656 no .
C5 H7 3.2566 no .
C5 H11A 3.0207 no .
C5 H11B 3.0670 no .
C5 H12A 3.0220 no .
C5 H12B 3.0572 no .
C6 H8 3.2468 no .
C6 H11A 3.0660 no .
C6 H11B 3.1179 no .
C7 H12A 2.9568 no .
C7 H12B 2.9410 no .
C8 H21 3.0788 no .
C8 H23C 2.8822 no .
C8 H25A 3.3482 no .
C8 H26B 2.9089 no .
C9 H7 3.3087 no .
C9 H21 3.1059 no .
C9 H23C 2.8812 no .
C9 H25A 2.7957 no .
C9 H25C 3.3007 no .
C9 H26B 3.1313 no .
C10 H2 3.2703 no .
C10 H8 3.2988 no .
C10 H25A 3.0744 no .
C10 H25C 3.3281 no .
C11 H3 2.8999 no .
C12 H7 2.8835 no .
C13 H15A 2.7182 no .
C13 H15B 2.7771 no .
C13 H17A 3.5299 no .
C13 H23A 3.0669 no .
C14 H16A 2.7186 no .
C14 H16B 2.7264 no .
C14 H16C 3.3645 no .
C14 H17A 3.3323 no .
C15 H13A 2.7191 no .
C15 H13B 2.7734 no .
C16 H14A 2.7370 no .
C16 H14B 2.6767 no .
C17 H14A 3.3833 no .
C17 H19A 2.7059 no .
C17 H19B 2.7332 no .
C17 H24 3.5082 no .
C17 H25C 3.1137 no .
C18 H20A 2.7373 no .
C18 H20B 2.7158 no .
C18 H20C 3.3581 no .
C19 H17A 3.3535 no .
C19 H17B 2.6982 no .
C19 H25C 3.0905 no .
C20 H18A 2.6886 no .
C20 H18B 2.7165 no .
C21 H8 2.9061 no .
C21 H13B 3.3939 no .
C21 H24 3.2265 no .
C21 H26B 3.4342 no .
C21 H26C 2.7447 no .
C22 H23A 2.7261 no .
C22 H23B 2.7293 no .
C22 H23C 3.3703 no .
C22 H24 3.1700 no .
C22 H26C 3.0697 no .
C23 H8 3.2201 no .
C23 H13B 2.9927 no .
C23 H22A 2.7274 no .
C23 H22B 2.7308 no .
C23 H22C 3.3692 no .
C24 H8 3.5360 no .
C24 H17B 3.0663 no .
C24 H21 2.9640 no .
C24 H22C 2.8686 no .
C25 H17B 3.1221 no .
C25 H19B 3.3323 no .
C25 H26A 2.6890 no .
C25 H26B 2.6977 no .
C25 H26C 3.3552 no .
C26 H8 3.2170 no .
C26 H21 2.7269 no .
C26 H22C 3.1587 no .
C26 H25A 2.6754 no .
C26 H25B 2.7101 no .
C26 H25C 3.3556 no .
H2 H3 2.3476 no .
H2 H19A 3.0082 no .
H3 H11A 3.0600 no .
H3 H11B 2.9952 no .
H7 H8 2.3478 no .
H7 H12A 3.0156 no .
H7 H12B 2.9979 no .
H8 H21 2.4374 no .
H8 H23C 2.6436 no .
H8 H26B 2.5639 no .
H8 H26C 3.2684 no .
H11A H12A 2.7875 no .
H11A H12B 2.2546 no .
H11B H12A 2.2546 no .
H11B H12B 2.7513 no .
H13A H14A 2.8614 no .
H13A H14B 2.3957 no .
H13A H15A 2.5103 no .
H13A H15B 3.0316 no .
H13A H23A 3.3924 no .
H13B H14A 2.3518 no .
H13B H14B 2.8612 no .
H13B H15A 3.0243 no .
H13B H15B 2.6320 no .
H13B H22B 2.9545 no .
H13B H23A 2.1147 no .
H13B H23C 3.3920 no .
H14A H15A 2.8632 no .
H14A H15B 2.3521 no .
H14A H16A 3.0351 no .
H14A H16B 2.5696 no .
H14A H17A 2.7277 no .
H14A H22B 3.5215 no .
H14B H15A 2.3999 no .
H14B H15B 2.8629 no .
H14B H16A 2.4973 no .
H14B H16B 2.9547 no .
H14B H16C 3.5725 no .
H14B H17A 3.3178 no .
H15A H16A 2.3703 no .
H15A H16B 2.8575 no .
H15A H16C 2.3514 no .
H15B H16A 2.8576 no .
H15B H16B 2.3644 no .
H15B H16C 2.3573 no .
H17A H18A 2.3710 no .
H17A H18B 2.2940 no .
H17A H19B 3.5864 no .
H17B H18A 2.8495 no .
H17B H18B 2.3644 no .
H17B H19A 2.9547 no .
H17B H19B 2.5299 no .
H17B H24 2.6020 no .
H17B H25B 3.4904 no .
H17B H25C 2.4701 no .
H18A H19A 2.3666 no .
H18A H19B 2.8471 no .
H18A H20A 2.9919 no .
H18A H20B 2.5077 no .
H18A H20C 3.5736 no .
H18B H19A 2.8470 no .
H18B H19B 2.3445 no .
H18B H20A 2.5608 no .
H18B H20B 3.0014 no .
H19A H20A 2.8683 no .
H19A H20B 2.3890 no .
H19A H20C 2.3590 no .
H19A H25C 2.9181 no .
H19B H20A 2.3724 no .
H19B H20B 2.8686 no .
H19B H20C 2.3755 no .
H19B H25B 3.3637 no .
H19B H25C 2.4896 no .
H21 H22A 2.3519 no .
H21 H22B 2.8622 no .
H21 H22C 2.3622 no .
H21 H23A 2.8577 no .
H21 H23B 2.3435 no .
H21 H23C 2.3594 no .
H21 H24 3.3667 no .
H21 H26B 2.8412 no .
H21 H26C 2.1386 no .
H22A H23A 3.0142 no .
H22A H23B 2.5602 no .
H22A H26C 3.4646 no .
H22B H23A 2.5604 no .
H22B H23B 3.0244 no .
H22B H24 3.4819 no .
H22C H24 2.4806 no .
H22C H26C 2.5662 no .
H24 H25A 2.8600 no .
H24 H25B 2.3219 no .
H24 H25C 2.3888 no .
H24 H26A 2.3406 no .
H24 H26B 2.8636 no .
H24 H26C 2.3747 no .
H25A H26A 2.9436 no .
H25A H26B 2.4955 no .
H25A H26C 3.5754 no .
H25B H26A 2.5235 no .
H25B H26B 3.0080 no .
H25B H26C 3.5972 no .
H25C H26A 3.5921 no .
H25C H26B 3.5819 no .
Cl1 H7 3.1253 no 6_456
Cl1 H8 3.1401 no 6_456
Cl1 H16C 3.0663 no 2_445
Cl1 H17B 3.2337 no 8_455
Cl1 H19B 3.5786 no 8_455
Cl1 H24 3.2421 no 8_455
Cl1 H25B 3.4052 no 8_455
C1 H11A 2.9820 no 5_556
C1 H26B 3.4970 no 6_456
C1 H26C 3.1956 no 6_456
C2 H11A 2.9333 no 5_556
C2 H12B 3.1679 no 5_556
C2 H15A 3.5410 no 2_445
C2 H16C 3.4213 no 2_445
C2 H21 2.9847 no 6_456
C2 H26C 3.2604 no 6_456
C3 H11A 2.9944 no 5_556
C3 H12B 3.2634 no 5_556
C3 H15A 3.3403 no 2_445
C3 H21 2.8905 no 6_456
C3 H22A 3.1082 no 6_456
C3 H26C 3.2698 no 6_456
C4 H11A 3.0935 no 5_556
C4 H21 3.4861 no 6_456
C4 H22A 3.3062 no 6_456
C4 H22C 3.5224 no 6_456
C4 H26C 3.1100 no 6_456
C5 H11A 3.1020 no 5_556
C5 H26C 2.9581 no 6_456
C6 H3 3.5831 no 5_556
C6 H15A 3.1991 no 6_556
C6 H17A 3.3208 no 3_555
C7 H13A 2.9950 no 6_556
C7 H14B 3.4631 no 6_556
C7 H15A 3.0181 no 6_556
C7 H17A 3.0651 no 3_555
C7 H18B 3.0591 no 3_555
C8 H13A 3.0390 no 6_556
C8 H18B 3.1329 no 3_555
C10 H11A 3.0321 no 5_556
C10 H26A 3.5305 no 6_456
C10 H26C 3.0704 no 6_456
C11 H16B 3.3763 no 3_555
C11 H22A 3.3295 no 6_456
C11 H22C 3.5118 no 6_456
C11 H25A 3.2417 no 5_556
C11 H25C 3.4137 no 5_556
C12 H14A 3.4231 no 3_555
C12 H15A 3.2882 no 6_556
C12 H17A 3.4334 no 3_555
C12 H19A 3.4551 no 5_556
C12 H20C 3.3349 no 5_556
C13 H7 3.3645 no 6_456
C13 H26B 3.3667 no 6_456
C14 H7 3.1867 no 6_456
C14 H12A 3.3473 no 3_554
C14 H20C 3.3436 no 7_555
C15 H2 3.3780 no 2_455
C15 H3 3.4054 no 2_455
C15 H7 3.3493 no 6_456
C15 H12B 3.3213 no 6_456
C15 H20A 3.4728 no 7_555
C15 H20C 3.4070 no 7_555
C16 H2 3.3506 no 2_455
C16 H11B 3.3931 no 3_554
C16 H12B 3.2323 no 6_456
C16 H19B 3.1993 no 7_555
C16 H20B 3.0988 no 2_455
C16 H20C 3.5988 no 2_455
C16 H25B 3.5414 no 7_555
C17 H7 3.2497 no 3_554
C18 H26A 3.0714 no 8_455
C19 H12B 3.5007 no 5_556
C19 H16B 3.3220 no 7_545
C19 H16C 3.5360 no 2_445
C20 H12B 3.5831 no 5_556
C20 H14A 3.4649 no 7_545
C20 H15B 3.1142 no 7_545
C20 H16A 3.2421 no 2_445
C20 H16B 3.5534 no 7_545
C20 H16C 3.3448 no 2_445
C20 H22B 2.9932 no 7_545
C20 H23C 3.4449 no 3_554
C20 H25B 3.5509 no 8_455
C21 H3 3.5532 no 6_556
C22 H3 3.4761 no 6_556
C22 H11B 3.1342 no 6_556
C22 H16A 3.2119 no 8_555
C22 H20B 3.3342 no 7_555
C22 H20C 3.5033 no 7_555
C23 H20A 3.0060 no 3_555
C24 H18A 3.4724 no 8_555
C25 H11A 3.1729 no 5_556
C25 H11B 3.3013 no 5_556
C25 H18A 3.5126 no 8_555
C25 H20B 3.5910 no 8_555
C26 H13A 3.5776 no 6_556
C26 H18A 3.2709 no 8_555
H2 C15 3.3780 no 2_445
H2 C16 3.3506 no 2_445
H2 H8 3.5388 no 6_456
H2 H11A 3.4473 no 5_556
H2 H12B 3.0794 no 5_556
H2 H15A 3.0639 no 2_445
H2 H15B 3.1831 no 2_445
H2 H16C 2.5688 no 2_445
H2 H21 3.0889 no 6_456
H3 C6 3.5831 no 5_556
H3 C15 3.4054 no 2_445
H3 C21 3.5532 no 6_456
H3 C22 3.4761 no 6_456
H3 H11A 3.5068 no 5_556
H3 H12B 3.2237 no 5_556
H3 H15A 2.6817 no 2_445
H3 H15B 3.2383 no 2_445
H3 H21 2.9842 no 6_456
H3 H22A 2.7602 no 6_456
H3 H23B 3.2292 no 6_456
H3 H25A 3.4791 no 5_556
H7 Cl1 3.1253 no 6_556
H7 C13 3.3645 no 6_556
H7 C14 3.1867 no 6_556
H7 C15 3.3493 no 6_556
H7 C17 3.2497 no 3_555
H7 H13A 2.7606 no 6_556
H7 H14B 2.6506 no 6_556
H7 H15A 2.7455 no 6_556
H7 H16A 3.5311 no 6_556
H7 H17A 2.7005 no 3_555
H7 H17B 3.0475 no 3_555
H7 H18B 3.0246 no 3_555
H8 Cl1 3.1401 no 6_556
H8 H2 3.5388 no 6_556
H8 H13A 2.7970 no 6_556
H8 H18B 3.1618 no 3_555
H11A C1 2.9820 no 5_556
H11A C2 2.9333 no 5_556
H11A C3 2.9944 no 5_556
H11A C4 3.0935 no 5_556
H11A C5 3.1020 no 5_556
H11A C10 3.0321 no 5_556
H11A C25 3.1729 no 5_556
H11A H2 3.4473 no 5_556
H11A H3 3.5068 no 5_556
H11A H19A 3.2281 no 5_556
H11A H25A 2.6994 no 5_556
H11A H25C 2.8049 no 5_556
H11B C16 3.3931 no 3_555
H11B C22 3.1342 no 6_456
H11B C25 3.3013 no 5_556
H11B H16A 3.3636 no 3_555
H11B H16B 2.5862 no 3_555
H11B H22A 2.5939 no 6_456
H11B H22C 2.7906 no 6_456
H11B H25A 2.9400 no 5_556
H11B H25B 3.2924 no 5_556
H11B H25C 3.1247 no 5_556
H12A C14 3.3473 no 3_555
H12A H14A 2.4441 no 3_555
H12A H14B 3.4975 no 3_555
H12A H16B 3.0574 no 3_555
H12A H17A 2.7513 no 3_555
H12A H19A 3.5541 no 5_556
H12A H20C 2.8165 no 5_556
H12B C2 3.1679 no 5_556
H12B C3 3.2634 no 5_556
H12B C15 3.3213 no 6_556
H12B C16 3.2323 no 6_556
H12B C19 3.5007 no 5_556
H12B C20 3.5831 no 5_556
H12B H2 3.0794 no 5_556
H12B H3 3.2237 no 5_556
H12B H15A 2.5848 no 6_556
H12B H16A 2.9669 no 6_556
H12B H16C 2.9789 no 6_556
H12B H19A 2.8105 no 5_556
H12B H20C 2.9771 no 5_556
H13A C7 2.9950 no 6_456
H13A C8 3.0390 no 6_456
H13A C26 3.5776 no 6_456
H13A H7 2.7606 no 6_456
H13A H8 2.7970 no 6_456
H13A H26B 2.6180 no 6_456
H13B H20C 3.5530 no 7_555
H13B H26B 3.4825 no 6_456
H14A C12 3.4231 no 3_554
H14A C20 3.4649 no 7_555
H14A H12A 2.4441 no 3_554
H14A H20A 3.5429 no 7_555
H14A H20C 2.6134 no 7_555
H14B C7 3.4631 no 6_456
H14B H7 2.6506 no 6_456
H14B H12A 3.4975 no 3_554
H14B H22C 3.5120 no 8_455
H14B H24 3.4881 no 8_455
H15A C2 3.5410 no 2_455
H15A C3 3.3403 no 2_455
H15A C6 3.1991 no 6_456
H15A C7 3.0181 no 6_456
H15A C12 3.2882 no 6_456
H15A H2 3.0639 no 2_455
H15A H3 2.6817 no 2_455
H15A H7 2.7455 no 6_456
H15A H12B 2.5848 no 6_456
H15B C20 3.1142 no 7_555
H15B H2 3.1831 no 2_455
H15B H3 3.2383 no 2_455
H15B H19B 3.2223 no 7_555
H15B H20A 2.5973 no 7_555
H15B H20C 2.8737 no 7_555
H15B H23B 2.8350 no 5_566
H16A C20 3.2421 no 2_455
H16A C22 3.2119 no 8_455
H16A H7 3.5311 no 6_456
H16A H11B 3.3636 no 3_554
H16A H12B 2.9669 no 6_456
H16A H20B 2.7065 no 2_455
H16A H20C 2.9345 no 2_455
H16A H22A 3.3354 no 8_455
H16A H22B 2.9295 no 8_455
H16A H22C 2.8537 no 8_455
H16B C11 3.3763 no 3_554
H16B C19 3.3220 no 7_555
H16B C20 3.5534 no 7_555
H16B H11B 2.5862 no 3_554
H16B H12A 3.0574 no 3_554
H16B H19B 2.5073 no 7_555
H16B H20B 3.3577 no 2_455
H16B H20C 3.1441 no 7_555
H16B H22C 3.5027 no 8_455
H16B H25B 3.1096 no 7_555
H16B H25C 3.3019 no 7_555
H16C Cl1 3.0663 no 2_455
H16C C2 3.4213 no 2_455
H16C C19 3.5360 no 2_455
H16C C20 3.3448 no 2_455
H16C H2 2.5688 no 2_455
H16C H12B 2.9789 no 6_456
H16C H19A 2.9195 no 2_455
H16C H19B 3.1958 no 7_555
H16C H20B 2.7647 no 2_455
H16C H20C 3.3651 no 2_455
H16C H25B 3.2307 no 7_555
H17A C6 3.3208 no 3_554
H17A C7 3.0651 no 3_554
H17A C12 3.4334 no 3_554
H17A H7 2.7005 no 3_554
H17A H12A 2.7513 no 3_554
H17B Cl1 3.2337 no 8_555
H17B H7 3.0475 no 3_554
H18A C24 3.4724 no 8_455
H18A C25 3.5126 no 8_455
H18A C26 3.2709 no 8_455
H18A H24 3.0902 no 8_455
H18A H25B 2.7506 no 8_455
H18A H26A 2.4387 no 8_455
H18B C7 3.0591 no 3_554
H18B C8 3.1329 no 3_554
H18B H7 3.0246 no 3_554
H18B H8 3.1618 no 3_554
H18B H23C 2.8132 no 3_554
H18B H26A 2.8010 no 8_455
H19A C12 3.4551 no 5_556
H19A H11A 3.2281 no 5_556
H19A H12A 3.5541 no 5_556
H19A H12B 2.8105 no 5_556
H19A H16C 2.9195 no 2_445
H19B Cl1 3.5786 no 8_555
H19B C16 3.1993 no 7_545
H19B H15B 3.2223 no 7_545
H19B H16B 2.5073 no 7_545
H19B H16C 3.1958 no 7_545
H20A C15 3.4728 no 7_545
H20A C23 3.0060 no 3_554
H20A H14A 3.5429 no 7_545
H20A H15B 2.5973 no 7_545
H20A H22B 3.0911 no 7_545
H20A H23A 3.3200 no 3_554
H20A H23B 2.7106 no 3_554
H20A H23C 2.5519 no 3_554
H20B C16 3.0988 no 2_445
H20B C22 3.3342 no 7_545
H20B C25 3.5910 no 8_455
H20B H16A 2.7065 no 2_445
H20B H16B 3.3577 no 2_445
H20B H16C 2.7647 no 2_445
H20B H22A 3.0452 no 7_545
H20B H22B 2.7802 no 7_545
H20B H25B 2.6533 no 8_455
H20B H26A 3.5872 no 8_455
H20C C12 3.3349 no 5_556
H20C C14 3.3436 no 7_545
H20C C15 3.4070 no 7_545
H20C C16 3.5988 no 2_445
H20C C22 3.5033 no 7_545
H20C H12A 2.8165 no 5_556
H20C H12B 2.9771 no 5_556
H20C H13B 3.5530 no 7_545
H20C H14A 2.6134 no 7_545
H20C H15B 2.8737 no 7_545
H20C H16A 2.9345 no 2_445
H20C H16B 3.1441 no 7_545
H20C H16C 3.3651 no 2_445
H20C H22B 2.6182 no 7_545
H21 C2 2.9847 no 6_556
H21 C3 2.8905 no 6_556
H21 C4 3.4861 no 6_556
H21 H2 3.0889 no 6_556
H21 H3 2.9842 no 6_556
H22A C3 3.1082 no 6_556
H22A C4 3.3062 no 6_556
H22A C11 3.3295 no 6_556
H22A H3 2.7602 no 6_556
H22A H11B 2.5939 no 6_556
H22A H16A 3.3354 no 8_555
H22A H20B 3.0452 no 7_555
H22B C20 2.9932 no 7_555
H22B H16A 2.9295 no 8_555
H22B H20A 3.0911 no 7_555
H22B H20B 2.7802 no 7_555
H22B H20C 2.6182 no 7_555
H22C C4 3.5224 no 6_556
H22C C11 3.5118 no 6_556
H22C H11B 2.7906 no 6_556
H22C H14B 3.5120 no 8_555
H22C H16A 2.8537 no 8_555
H22C H16B 3.5027 no 8_555
H23A H20A 3.3200 no 3_555
H23A H23A 3.5244 no 5_566
H23A H23B 3.1662 no 5_566
H23B H3 3.2292 no 6_556
H23B H15B 2.8350 no 5_566
H23B H20A 2.7106 no 3_555
H23B H23A 3.1662 no 5_566
H23B H23B 3.5707 no 5_566
H23C C20 3.4449 no 3_555
H23C H18B 2.8132 no 3_555
H23C H20A 2.5519 no 3_555
H23C H26A 3.3910 no 6_456
H24 Cl1 3.2421 no 8_555
H24 H14B 3.4881 no 8_555
H24 H18A 3.0902 no 8_555
H25A C11 3.2417 no 5_556
H25A H3 3.4791 no 5_556
H25A H11A 2.6994 no 5_556
H25A H11B 2.9400 no 5_556
H25B Cl1 3.4052 no 8_555
H25B C16 3.5414 no 7_545
H25B C20 3.5509 no 8_555
H25B H11B 3.2924 no 5_556
H25B H16B 3.1096 no 7_545
H25B H16C 3.2307 no 7_545
H25B H18A 2.7506 no 8_555
H25B H20B 2.6533 no 8_555
H25C C11 3.4137 no 5_556
H25C H11A 2.8049 no 5_556
H25C H11B 3.1247 no 5_556
H25C H16B 3.3019 no 7_545
H26A C10 3.5305 no 6_556
H26A C18 3.0714 no 8_555
H26A H18A 2.4387 no 8_555
H26A H18B 2.8010 no 8_555
H26A H20B 3.5872 no 8_555
H26A H23C 3.3910 no 6_556
H26B C1 3.4970 no 6_556
H26B C13 3.3667 no 6_556
H26B H13A 2.6180 no 6_556
H26B H13B 3.4825 no 6_556
H26C C1 3.1956 no 6_556
H26C C2 3.2604 no 6_556
H26C C3 3.2698 no 6_556
H26C C4 3.1100 no 6_556
H26C C5 2.9581 no 6_556
H26C C10 3.0704 no 6_556

loop_
_geom_torsion_atom_site_label_1
_geom_torsion_atom_site_label_2
_geom_torsion_atom_site_label_3
_geom_torsion_atom_site_label_4
_geom_torsion
_geom_torsion_publ_flag
Cl1 Sn1 C1 C2 9.0(2) no
Cl1 Sn1 C1 C10 -165.4(2) no
Cl1 Sn1 C13 C14 -63.73(19) no
Cl1 Sn1 C17 C18 -34.5(2) no
P1 Sn1 C1 C2 -172.1(2) no
P1 Sn1 C1 C10 13.47(18) no
C1 Sn1 P1 C9 -14.58(9) no
C1 Sn1 P1 C21 -130.33(10) no
C1 Sn1 P1 C24 93.34(10) no
P1 Sn1 C13 C14 124.42(19) no
C13 Sn1 P1 C9 103.98(10) no
C13 Sn1 P1 C21 -11.77(11) no
C13 Sn1 P1 C24 -148.10(10) no
P1 Sn1 C17 C18 139.1(2) no
C17 Sn1 P1 C9 -141.00(11) no
C17 Sn1 P1 C21 103.25(12) no
C17 Sn1 P1 C24 -33.08(11) no
C1 Sn1 C13 C14 -159.47(17) no
C13 Sn1 C1 C2 102.1(2) no
C13 Sn1 C1 C10 -72.3(2) no
C1 Sn1 C17 C18 65.1(3) no
C17 Sn1 C1 C2 -90.7(2) no
C17 Sn1 C1 C10 94.9(2) no
C13 Sn1 C17 C18 -127.3(2) no
C17 Sn1 C13 C14 32.0(3) no
Sn1 P1 C9 C8 -168.0(2) no
Sn1 P1 C9 C10 16.6(2) no
Sn1 P1 C21 C22 -70.6(2) no
Sn1 P1 C21 C23 53.9(3) no
Sn1 P1 C24 C25 -49.5(2) no
Sn1 P1 C24 C26 -173.59(15) no
C9 P1 C21 C22 179.20(18) no
C9 P1 C21 C23 -56.3(2) no
C21 P1 C9 C8 -35.9(3) no
C21 P1 C9 C10 148.8(2) no
C9 P1 C24 C25 52.5(2) no
C9 P1 C24 C26 -71.6(2) no
C24 P1 C9 C8 74.8(3) no
C24 P1 C9 C10 -100.5(2) no
C21 P1 C24 C25 164.7(2) no
C21 P1 C24 C26 40.6(3) no
C24 P1 C21 C22 69.0(2) no
C24 P1 C21 C23 -166.5(2) no
Sn1 C1 C2 C3 -174.6(2) no
Sn1 C1 C10 C5 171.12(18) no
Sn1 C1 C10 C9 -7.2(4) no
C2 C1 C10 C5 -3.5(4) no
C2 C1 C10 C9 178.2(3) no
C10 C1 C2 C3 0.0(5) no
C1 C2 C3 C4 2.5(5) no
C2 C3 C4 C5 -1.4(5) no
C2 C3 C4 C11 177.5(3) no
C3 C4 C5 C6 177.1(3) no
C3 C4 C5 C10 -2.2(5) no
C3 C4 C11 C12 -175.3(3) no
C5 C4 C11 C12 3.7(3) no
C11 C4 C5 C6 -2.1(4) no
C11 C4 C5 C10 178.6(3) no
C4 C5 C6 C7 -179.5(3) no
C4 C5 C6 C12 -0.6(4) no
C4 C5 C10 C1 4.7(5) no
C4 C5 C10 C9 -176.7(3) no
C6 C5 C10 C1 -174.5(3) no
C6 C5 C10 C9 4.0(5) no
C10 C5 C6 C7 -0.2(5) no
C10 C5 C6 C12 178.7(3) no
C5 C6 C7 C8 -2.9(5) no
C5 C6 C12 C11 2.9(4) no
C7 C6 C12 C11 -178.4(3) no
C12 C6 C7 C8 178.5(3) no
C6 C7 C8 C9 2.0(5) no
C7 C8 C9 P1 -173.2(3) no
C7 C8 C9 C10 2.0(5) no
P1 C9 C10 C1 -10.8(4) no
P1 C9 C10 C5 170.78(19) no
C8 C9 C10 C1 173.6(3) no
C8 C9 C10 C5 -4.8(4) no
C4 C11 C12 C6 -3.9(3) no
Sn1 C13 C14 C15 176.16(18) no
C13 C14 C15 C16 -175.8(3) no
Sn1 C17 C18 C19 -64.8(4) no
C17 C18 C19 C20 178.1(3) no
